data_4038683
loop_
_publ_author_name
'M\;adry, Tomasz'
'Czapik, Agnieszka'
'Kwit, Marcin'

_publ_section_title
;
 Point-to-Axial Chirality Transmission: A Highly Sensitive Triaryl
 Chirality Probe for Stereochemical Assignments of Amines
;
_journal_name_full 'The Journal of Organic Chemistry'
_journal_paper_doi 10.1021/acs.joc.0c00734
_journal_year 2020
_chemical_absolute_configuration syn
_chemical_formula_moiety 'C36 H36 N2 O2'
_chemical_formula_sum 'C36 H36 N2 O2'
_chemical_formula_weight 528.67
_space_group_crystal_system orthorhombic
_space_group_IT_number 19
_space_group_name_Hall 'P 2ac 2ab'
_space_group_name_H-M_alt 'P 21 21 21'
_atom_sites_solution_hydrogens mixed
_atom_sites_solution_primary dual
_audit_creation_method SHELXL-2018/3
_cell_angle_alpha 90
_cell_angle_beta 90
_cell_angle_gamma 90
_cell_formula_units_Z 4
_cell_length_a 9.83470(10)
_cell_length_b 11.38180(10)
_cell_length_c 24.1002(2)
_cell_measurement_reflns_used 17682
_cell_measurement_temperature 130(2)
_cell_measurement_theta_max 75.8340
_cell_measurement_theta_min 3.6500
_cell_volume 2697.69(4)
_computing_cell_refinement 'CrysAlisPro 1.171.40.57a (Rigaku OD, 2019)'
_computing_data_collection 'CrysAlisPro 1.171.40.57a (Rigaku OD, 2019)'
_computing_data_reduction 'CrysAlisPro 1.171.40.57a (Rigaku OD, 2019)'
_computing_structure_refinement 'SHELXL-2018/3 (Sheldrick, 2018)'
_computing_structure_solution 'SHELXT 2018/2 (Sheldrick, 2018)'
_diffrn_ambient_temperature 130(2)
_diffrn_detector_area_resol_mean 10.5357
_diffrn_measured_fraction_theta_full 1.000
_diffrn_measured_fraction_theta_max 0.992
_diffrn_measurement_device_type 'SuperNova, Single source at offset/far, Atlas'
_diffrn_measurement_method '\w scans'
_diffrn_radiation_type CuK\a
_diffrn_radiation_wavelength 1.54184
_diffrn_reflns_av_R_equivalents 0.0198
_diffrn_reflns_av_unetI/netI 0.0145
_diffrn_reflns_Laue_measured_fraction_full 1.000
_diffrn_reflns_Laue_measured_fraction_max 0.992
_diffrn_reflns_limit_h_max 11
_diffrn_reflns_limit_h_min -12
_diffrn_reflns_limit_k_max 14
_diffrn_reflns_limit_k_min -14
_diffrn_reflns_limit_l_max 29
_diffrn_reflns_limit_l_min -29
_diffrn_reflns_number 23897
_diffrn_reflns_point_group_measured_fraction_full 1.000
_diffrn_reflns_point_group_measured_fraction_max 0.986
_diffrn_reflns_theta_full 67.684
_diffrn_reflns_theta_max 76.301
_diffrn_reflns_theta_min 3.668
_diffrn_source 'micro-focus sealed X-ray tube'
_exptl_absorpt_coefficient_mu 0.625
_exptl_absorpt_correction_T_max 1.00000
_exptl_absorpt_correction_T_min 0.91559
_exptl_absorpt_correction_type multi-scan
_exptl_absorpt_process_details
;
CrysAlisPro 1.171.40.57a (Rigaku Oxford Diffraction, 2018)
Empirical absorption correction using spherical harmonics,
 implemented in SCALE3 ABSPACK scaling algorithm.
;
_exptl_crystal_colour colourless
_exptl_crystal_density_diffrn 1.302
_exptl_crystal_description plate
_exptl_crystal_F_000 1128
_exptl_crystal_size_max 0.170
_exptl_crystal_size_mid 0.150
_exptl_crystal_size_min 0.030
_refine_diff_density_max 0.137
_refine_diff_density_min -0.176
_refine_diff_density_rms 0.035
_refine_ls_abs_structure_details
;
 Flack x determined using 2312 quotients [(I+)-(I-)]/[(I+)+(I-)]
 (Parsons, Flack and Wagner, Acta Cryst. B69 (2013) 249-259).
;
_refine_ls_abs_structure_Flack -0.08(7)
_refine_ls_extinction_method none
_refine_ls_goodness_of_fit_ref 1.039
_refine_ls_hydrogen_treatment constr
_refine_ls_matrix_type full
_refine_ls_number_parameters 371
_refine_ls_number_reflns 5584
_refine_ls_number_restraints 0
_refine_ls_restrained_S_all 1.039
_refine_ls_R_factor_all 0.0327
_refine_ls_R_factor_gt 0.0319
_refine_ls_shift/su_max 0.000
_refine_ls_shift/su_mean 0.000
_refine_ls_structure_factor_coef Fsqd
_refine_ls_weighting_details 'w=1/[\s^2^(Fo^2^)+(0.0489P)^2^+0.4127P] where P=(Fo^2^+2Fc^2^)/3'
_refine_ls_weighting_scheme calc
_refine_ls_wR_factor_gt 0.0839
_refine_ls_wR_factor_ref 0.0847
_reflns_Friedel_coverage 0.757
_reflns_Friedel_fraction_full 1.000
_reflns_Friedel_fraction_max 0.979
_reflns_number_gt 5442
_reflns_number_total 5584
_reflns_threshold_expression 'I > 2\s(I)'
_cod_data_source_file jo0c00734_si_003.cif
_cod_data_source_block 6f
_cod_database_code 4038683
_shelx_shelxl_version_number 2018/3
_shelx_space_group_comment
;
The symmetry employed for this shelxl refinement is uniquely defined
by the following loop, which should always be used as a source of
symmetry information in preference to the above space-group names.
They are only intended as comments.
;
_shelx_estimated_absorpt_t_min 0.901
_shelx_estimated_absorpt_t_max 0.981

loop_
_space_group_symop_operation_xyz
'x, y, z'
'-x+1/2, -y, z+1/2'
'-x, y+1/2, -z+1/2'
'x+1/2, -y+1/2, -z'

loop_
_atom_site_label
_atom_site_type_symbol
_atom_site_fract_x
_atom_site_fract_y
_atom_site_fract_z
_atom_site_U_iso_or_equiv
_atom_site_adp_type
_atom_site_occupancy
_atom_site_site_symmetry_order
_atom_site_calc_flag
_atom_site_refinement_flags_posn
_atom_site_refinement_flags_adp
_atom_site_refinement_flags_occupancy
_atom_site_disorder_assembly
_atom_site_disorder_group
O1 O -0.01193(17) 0.76671(17) 0.00953(7) 0.0558(4) Uani 1 1 d . . . . .
N1 N 0.17390(15) 0.83194(14) 0.10577(6) 0.0295(3) Uani 1 1 d . . . . .
H1 H 0.174773 0.900924 0.123154 0.035 Uiso 1 1 d R U . . .
N2 N 0.35819(15) 0.64908(14) 0.38864(6) 0.0310(3) Uani 1 1 d . . . . .
H2 H 0.378769 0.584260 0.369781 0.037 Uiso 1 1 d R U . . .
C1 C 0.53063(16) 0.78208(15) 0.20447(6) 0.0257(3) Uani 1 1 d . . . . .
C2 C 0.59114(19) 0.88480(16) 0.22130(7) 0.0308(4) Uani 1 1 d . . . . .
H2A H 0.541168 0.937846 0.243890 0.037 Uiso 1 1 calc R U . . .
C3 C 0.72548(19) 0.91373(16) 0.20598(8) 0.0349(4) Uani 1 1 d . . . . .
H3 H 0.765505 0.984516 0.219002 0.042 Uiso 1 1 calc R U . . .
C4 C 0.79838(18) 0.83977(16) 0.17229(8) 0.0337(4) Uani 1 1 d . . . . .
H4 H 0.887632 0.860773 0.160929 0.040 Uiso 1 1 calc R U . . .
C5 C 0.81564(18) 0.65244(17) 0.12065(7) 0.0323(4) Uani 1 1 d . . . . .
H5 H 0.903671 0.673782 0.107929 0.039 Uiso 1 1 calc R U . . .
C6 C 0.76280(19) 0.54581(17) 0.10629(7) 0.0335(4) Uani 1 1 d . . . . .
H6 H 0.813986 0.493451 0.083797 0.040 Uiso 1 1 calc R U . . .
C7 C 0.63228(18) 0.51352(16) 0.12487(7) 0.0317(4) Uani 1 1 d . . . . .
H7 H 0.597209 0.438244 0.115648 0.038 Uiso 1 1 calc R U . . .
C8 C 0.55498(18) 0.58901(15) 0.15606(7) 0.0282(3) Uani 1 1 d . . . . .
H8 H 0.466475 0.566138 0.167577 0.034 Uiso 1 1 calc R U . . .
C9 C 0.60647(16) 0.70151(15) 0.17133(6) 0.0258(3) Uani 1 1 d . . . . .
C10 C 0.74084(17) 0.73212(15) 0.15439(7) 0.0273(3) Uani 1 1 d . . . . .
C11 C -0.00981(17) 0.67703(15) 0.28731(7) 0.0256(3) Uani 1 1 d . . . . .
C12 C -0.06784(18) 0.57425(15) 0.26861(7) 0.0292(3) Uani 1 1 d . . . . .
H12 H -0.015439 0.523477 0.245770 0.035 Uiso 1 1 calc R U . . .
C13 C -0.20177(18) 0.54169(16) 0.28206(8) 0.0324(4) Uani 1 1 d . . . . .
H13 H -0.239000 0.470652 0.268007 0.039 Uiso 1 1 calc R U . . .
C14 C -0.27805(18) 0.61286(16) 0.31549(8) 0.0329(4) Uani 1 1 d . . . . .
H14 H -0.367706 0.590029 0.325443 0.040 Uiso 1 1 calc R U . . .
C15 C -0.30446(17) 0.79859(17) 0.36781(7) 0.0314(4) Uani 1 1 d . . . . .
H15 H -0.393997 0.776234 0.378172 0.038 Uiso 1 1 calc R U . . .
C16 C -0.25452(19) 0.90535(16) 0.38426(7) 0.0332(4) Uani 1 1 d . . . . .
H16 H -0.309574 0.956962 0.405584 0.040 Uiso 1 1 calc R U . . .
C17 C -0.12117(18) 0.93854(16) 0.36947(7) 0.0302(4) Uani 1 1 d . . . . .
H17 H -0.087239 1.012910 0.380814 0.036 Uiso 1 1 calc R U . . .
C18 C -0.04021(17) 0.86543(15) 0.33913(7) 0.0273(3) Uani 1 1 d . . . . .
H18 H 0.049681 0.889091 0.329986 0.033 Uiso 1 1 calc R U . . .
C19 C -0.08909(16) 0.75375(14) 0.32095(6) 0.0252(3) Uani 1 1 d . . . . .
C20 C -0.22412(16) 0.72105(15) 0.33551(7) 0.0267(3) Uani 1 1 d . . . . .
C21 C 0.39024(17) 0.75485(14) 0.22378(7) 0.0253(3) Uani 1 1 d . . . . .
C22 C 0.27739(17) 0.74390(14) 0.18817(6) 0.0264(3) Uani 1 1 d . . . . .
C23 C 0.15073(17) 0.72070(15) 0.21120(7) 0.0266(3) Uani 1 1 d . . . . .
H23 H 0.074682 0.713515 0.187126 0.032 Uiso 1 1 calc R U . . .
C24 C 0.13033(16) 0.70746(15) 0.26826(7) 0.0253(3) Uani 1 1 d . . . . .
C25 C 0.24292(16) 0.71775(14) 0.30404(6) 0.0251(3) Uani 1 1 d . . . . .
C26 C 0.36975(17) 0.74185(15) 0.28094(7) 0.0263(3) Uani 1 1 d . . . . .
H26 H 0.445651 0.749799 0.305028 0.032 Uiso 1 1 calc R U . . .
C27 C 0.28914(18) 0.76263(17) 0.12604(7) 0.0308(4) Uani 1 1 d . . . . .
H27A H 0.375153 0.804106 0.117568 0.037 Uiso 1 1 calc R U . . .
H27B H 0.290914 0.685626 0.106951 0.037 Uiso 1 1 calc R U . . .
C28 C 0.18324(18) 0.85855(16) 0.04627(7) 0.0299(4) Uani 1 1 d . . . . .
H28 H 0.277691 0.881481 0.035364 0.036 Uiso 1 1 calc R U . . .
C29 C 0.1315(2) 0.75619(18) 0.01187(7) 0.0371(4) Uani 1 1 d . . . . .
H29A H 0.170601 0.759005 -0.025952 0.045 Uiso 1 1 calc R U . . .
H29B H 0.157490 0.680707 0.029311 0.045 Uiso 1 1 calc R U . . .
C30 C -0.0482(2) 0.8849(3) 0.01879(11) 0.0568(6) Uani 1 1 d . . . . .
H30A H -0.111959 0.890407 0.050476 0.068 Uiso 1 1 calc R U . . .
H30B H -0.093618 0.917427 -0.014499 0.068 Uiso 1 1 calc R U . . .
C31 C 0.0804(2) 0.95357(19) 0.03121(8) 0.0416(5) Uani 1 1 d . . . . .
H31A H 0.066323 1.008487 0.062539 0.050 Uiso 1 1 calc R U . . .
H31B H 0.110616 0.998627 -0.001700 0.050 Uiso 1 1 calc R U . . .
C32 C 0.23055(17) 0.69483(16) 0.36574(7) 0.0282(3) Uani 1 1 d . . . . .
H32A H 0.206318 0.768806 0.384953 0.034 Uiso 1 1 calc R U . . .
H32B H 0.156743 0.637395 0.372410 0.034 Uiso 1 1 calc R U . . .
C33 C 0.3492(2) 0.61862(17) 0.44753(7) 0.0340(4) Uani 1 1 d . . . . .
H33 H 0.264899 0.572368 0.455345 0.041 Uiso 1 1 calc R U . . .
C34 C 0.4755(2) 0.55130(19) 0.46560(10) 0.0484(5) Uani 1 1 d . . . . .
H34A H 0.449523 0.470561 0.476614 0.058 Uiso 0.348(19) 1 calc R U P A 1
H34B H 0.539678 0.545630 0.434066 0.058 Uiso 0.348(19) 1 calc R U P A 1
H34C H 0.452571 0.495675 0.495764 0.058 Uiso 0.652(19) 1 calc R U P A 2
H34D H 0.513088 0.506135 0.434020 0.058 Uiso 0.652(19) 1 calc R U P A 2
C35 C 0.5025(2) 0.7353(2) 0.50160(11) 0.0523(6) Uani 1 1 d . . . . .
H35A H 0.513046 0.780367 0.536472 0.063 Uiso 0.348(19) 1 calc R U P A 1
H35B H 0.559187 0.771740 0.472323 0.063 Uiso 0.348(19) 1 calc R U P A 1
H35C H 0.545912 0.805119 0.484653 0.063 Uiso 0.652(19) 1 calc R U P A 2
H35D H 0.508917 0.742669 0.542447 0.063 Uiso 0.652(19) 1 calc R U P A 2
C36 C 0.3563(2) 0.7282(2) 0.48429(8) 0.0401(4) Uani 1 1 d . . . . .
H36A H 0.329171 0.799169 0.463278 0.048 Uiso 1 1 calc R U . . .
H36B H 0.296156 0.719933 0.517009 0.048 Uiso 1 1 calc R U . . .
O2A O 0.5388(11) 0.6069(10) 0.5098(5) 0.054(2) Uani 0.348(19) 1 d . . P A 1
O2 O 0.5691(4) 0.6326(3) 0.4840(4) 0.0515(18) Uani 0.652(19) 1 d . . P A 2

loop_
_atom_site_aniso_label
_atom_site_aniso_U_11
_atom_site_aniso_U_22
_atom_site_aniso_U_33
_atom_site_aniso_U_23
_atom_site_aniso_U_13
_atom_site_aniso_U_12
O1 0.0383(8) 0.0739(11) 0.0553(9) -0.0076(8) -0.0061(7) -0.0152(8)
N1 0.0295(7) 0.0356(8) 0.0234(7) 0.0001(6) -0.0017(5) 0.0040(6)
N2 0.0271(7) 0.0396(8) 0.0263(7) 0.0010(6) -0.0021(6) 0.0064(6)
C1 0.0251(8) 0.0278(8) 0.0243(7) 0.0032(6) -0.0020(6) 0.0003(6)
C2 0.0297(9) 0.0304(8) 0.0323(8) 0.0005(7) -0.0022(7) 0.0006(7)
C3 0.0328(9) 0.0300(9) 0.0419(10) 0.0039(7) -0.0061(8) -0.0064(7)
C4 0.0250(8) 0.0369(9) 0.0393(9) 0.0113(7) -0.0021(7) -0.0033(7)
C5 0.0255(8) 0.0424(9) 0.0290(8) 0.0079(7) 0.0026(7) 0.0065(7)
C6 0.0308(9) 0.0415(9) 0.0281(8) 0.0009(7) 0.0020(7) 0.0091(8)
C7 0.0317(9) 0.0329(8) 0.0304(8) -0.0006(7) -0.0001(7) 0.0029(7)
C8 0.0259(8) 0.0319(8) 0.0268(8) 0.0011(6) -0.0001(6) 0.0005(7)
C9 0.0236(7) 0.0306(8) 0.0232(7) 0.0045(6) -0.0003(6) 0.0019(6)
C10 0.0226(8) 0.0336(8) 0.0259(7) 0.0075(6) -0.0007(6) 0.0015(7)
C11 0.0249(7) 0.0281(8) 0.0239(7) 0.0032(6) -0.0027(6) 0.0009(6)
C12 0.0301(8) 0.0282(8) 0.0293(8) -0.0004(6) -0.0033(7) 0.0004(7)
C13 0.0303(9) 0.0292(8) 0.0377(9) 0.0022(7) -0.0054(7) -0.0039(7)
C14 0.0259(8) 0.0352(9) 0.0377(9) 0.0051(7) -0.0032(7) -0.0046(7)
C15 0.0241(8) 0.0401(10) 0.0300(8) 0.0031(7) 0.0015(6) 0.0019(7)
C16 0.0305(9) 0.0390(9) 0.0299(8) -0.0010(7) 0.0022(7) 0.0071(7)
C17 0.0307(9) 0.0306(8) 0.0294(8) -0.0002(6) -0.0010(7) 0.0003(7)
C18 0.0272(8) 0.0283(8) 0.0263(7) 0.0026(6) -0.0023(6) 0.0000(6)
C19 0.0230(7) 0.0298(8) 0.0227(7) 0.0045(6) -0.0019(6) 0.0013(6)
C20 0.0235(7) 0.0316(8) 0.0251(7) 0.0056(6) -0.0018(6) 0.0010(7)
C21 0.0236(8) 0.0255(7) 0.0269(7) -0.0005(6) 0.0010(6) 0.0035(6)
C22 0.0268(8) 0.0281(8) 0.0243(8) -0.0003(6) 0.0003(6) 0.0031(6)
C23 0.0249(8) 0.0301(8) 0.0247(7) -0.0003(6) -0.0027(6) 0.0025(7)
C24 0.0233(8) 0.0269(8) 0.0257(7) -0.0007(6) -0.0012(6) 0.0027(6)
C25 0.0245(7) 0.0281(8) 0.0229(7) -0.0006(6) -0.0015(6) 0.0021(6)
C26 0.0236(8) 0.0294(8) 0.0258(7) -0.0010(6) -0.0027(6) 0.0018(6)
C27 0.0262(8) 0.0406(9) 0.0254(8) 0.0014(7) 0.0004(6) 0.0045(7)
C28 0.0286(8) 0.0361(9) 0.0249(8) 0.0041(7) 0.0011(6) -0.0017(7)
C29 0.0385(10) 0.0452(10) 0.0277(8) 0.0010(8) -0.0007(7) -0.0073(8)
C30 0.0374(12) 0.0777(17) 0.0553(14) 0.0206(12) -0.0082(10) 0.0057(11)
C31 0.0491(12) 0.0437(10) 0.0319(9) 0.0093(8) -0.0009(8) 0.0084(9)
C32 0.0235(8) 0.0374(9) 0.0238(7) 0.0019(6) -0.0008(6) 0.0012(7)
C33 0.0325(9) 0.0379(9) 0.0317(9) 0.0095(7) -0.0043(7) -0.0039(7)
C34 0.0548(13) 0.0417(11) 0.0487(12) 0.0115(9) -0.0168(10) 0.0038(10)
C35 0.0400(12) 0.0572(13) 0.0597(13) -0.0135(11) -0.0103(10) 0.0010(10)
C36 0.0374(10) 0.0538(11) 0.0291(8) -0.0009(8) -0.0058(7) 0.0051(9)
O2A 0.047(4) 0.081(4) 0.036(4) 0.006(3) -0.012(3) 0.016(3)
O2 0.0350(15) 0.0484(16) 0.071(4) -0.0011(17) -0.0155(18) 0.0037(12)

loop_
_atom_type_symbol
_atom_type_description
_atom_type_scat_dispersion_real
_atom_type_scat_dispersion_imag
_atom_type_scat_source
C C 0.0181 0.0091 'International Tables Vol C Tables 4.2.6.8 and 6.1.1.4'
H H 0.0000 0.0000 'International Tables Vol C Tables 4.2.6.8 and 6.1.1.4'
N N 0.0311 0.0180 'International Tables Vol C Tables 4.2.6.8 and 6.1.1.4'
O O 0.0492 0.0322 'International Tables Vol C Tables 4.2.6.8 and 6.1.1.4'

loop_
_geom_angle_atom_site_label_1
_geom_angle_atom_site_label_2
_geom_angle_atom_site_label_3
_geom_angle
_geom_angle_site_symmetry_1
_geom_angle_site_symmetry_3
_geom_angle_publ_flag
C30 O1 C29 109.06(17) . . ?
C27 N1 C28 112.85(13) . . ?
C27 N1 H1 108.1 . . ?
C28 N1 H1 106.1 . . ?
C33 N2 C32 113.41(14) . . ?
C33 N2 H2 108.2 . . ?
C32 N2 H2 107.3 . . ?
C2 C1 C9 119.08(15) . . ?
C2 C1 C21 119.11(16) . . ?
C9 C1 C21 121.72(15) . . ?
C1 C2 C3 121.82(17) . . ?
C1 C2 H2A 119.1 . . ?
C3 C2 H2A 119.1 . . ?
C4 C3 C2 120.07(17) . . ?
C4 C3 H3 120.0 . . ?
C2 C3 H3 120.0 . . ?
C3 C4 C10 120.14(16) . . ?
C3 C4 H4 119.9 . . ?
C10 C4 H4 119.9 . . ?
C6 C5 C10 120.98(17) . . ?
C6 C5 H5 119.5 . . ?
C10 C5 H5 119.5 . . ?
C5 C6 C7 119.90(17) . . ?
C5 C6 H6 120.0 . . ?
C7 C6 H6 120.0 . . ?
C8 C7 C6 121.06(17) . . ?
C8 C7 H7 119.5 . . ?
C6 C7 H7 119.5 . . ?
C7 C8 C9 120.49(16) . . ?
C7 C8 H8 119.8 . . ?
C9 C8 H8 119.8 . . ?
C8 C9 C10 118.34(15) . . ?
C8 C9 C1 122.43(15) . . ?
C10 C9 C1 119.18(15) . . ?
C4 C10 C5 121.23(16) . . ?
C4 C10 C9 119.62(16) . . ?
C5 C10 C9 119.13(16) . . ?
C12 C11 C19 118.70(16) . . ?
C12 C11 C24 118.60(15) . . ?
C19 C11 C24 122.55(15) . . ?
C11 C12 C13 122.44(17) . . ?
C11 C12 H12 118.8 . . ?
C13 C12 H12 118.8 . . ?
C14 C13 C12 119.60(17) . . ?
C14 C13 H13 120.2 . . ?
C12 C13 H13 120.2 . . ?
C13 C14 C20 120.50(16) . . ?
C13 C14 H14 119.8 . . ?
C20 C14 H14 119.8 . . ?
C16 C15 C20 120.77(17) . . ?
C16 C15 H15 119.6 . . ?
C20 C15 H15 119.6 . . ?
C15 C16 C17 119.88(17) . . ?
C15 C16 H16 120.1 . . ?
C17 C16 H16 120.1 . . ?
C18 C17 C16 120.97(17) . . ?
C18 C17 H17 119.5 . . ?
C16 C17 H17 119.5 . . ?
C17 C18 C19 120.73(16) . . ?
C17 C18 H18 119.6 . . ?
C19 C18 H18 119.6 . . ?
C20 C19 C11 119.40(15) . . ?
C20 C19 C18 118.12(15) . . ?
C11 C19 C18 122.43(15) . . ?
C15 C20 C19 119.52(16) . . ?
C15 C20 C14 121.10(16) . . ?
C19 C20 C14 119.33(16) . . ?
C26 C21 C22 118.47(15) . . ?
C26 C21 C1 117.57(14) . . ?
C22 C21 C1 123.94(14) . . ?
C23 C22 C21 118.69(14) . . ?
C23 C22 C27 119.29(15) . . ?
C21 C22 C27 121.94(15) . . ?
C22 C23 C24 122.83(15) . . ?
C22 C23 H23 118.6 . . ?
C24 C23 H23 118.6 . . ?
C23 C24 C25 118.72(15) . . ?
C23 C24 C11 117.38(14) . . ?
C25 C24 C11 123.83(14) . . ?
C26 C25 C24 118.40(14) . . ?
C26 C25 C32 119.88(14) . . ?
C24 C25 C32 121.58(14) . . ?
C25 C26 C21 122.88(15) . . ?
C25 C26 H26 118.6 . . ?
C21 C26 H26 118.6 . . ?
N1 C27 C22 110.24(13) . . ?
N1 C27 H27A 109.6 . . ?
C22 C27 H27A 109.6 . . ?
N1 C27 H27B 109.6 . . ?
C22 C27 H27B 109.6 . . ?
H27A C27 H27B 108.1 . . ?
N1 C28 C29 110.73(14) . . ?
N1 C28 C31 109.71(15) . . ?
C29 C28 C31 101.07(15) . . ?
N1 C28 H28 111.6 . . ?
C29 C28 H28 111.6 . . ?
C31 C28 H28 111.6 . . ?
O1 C29 C28 106.91(17) . . ?
O1 C29 H29A 110.3 . . ?
C28 C29 H29A 110.3 . . ?
O1 C29 H29B 110.3 . . ?
C28 C29 H29B 110.3 . . ?
H29A C29 H29B 108.6 . . ?
O1 C30 C31 108.17(18) . . ?
O1 C30 H30A 110.1 . . ?
C31 C30 H30A 110.1 . . ?
O1 C30 H30B 110.1 . . ?
C31 C30 H30B 110.1 . . ?
H30A C30 H30B 108.4 . . ?
C30 C31 C28 103.56(17) . . ?
C30 C31 H31A 111.0 . . ?
C28 C31 H31A 111.0 . . ?
C30 C31 H31B 111.0 . . ?
C28 C31 H31B 111.0 . . ?
H31A C31 H31B 109.0 . . ?
N2 C32 C25 111.21(13) . . ?
N2 C32 H32A 109.4 . . ?
C25 C32 H32A 109.4 . . ?
N2 C32 H32B 109.4 . . ?
C25 C32 H32B 109.4 . . ?
H32A C32 H32B 108.0 . . ?
N2 C33 C34 110.31(17) . . ?
N2 C33 C36 111.43(15) . . ?
C34 C33 C36 101.96(16) . . ?
N2 C33 H33 110.9 . . ?
C34 C33 H33 110.9 . . ?
C36 C33 H33 110.9 . . ?
O2 C34 C33 107.4(2) . . ?
O2A C34 C33 110.9(3) . . ?
O2A C34 H34A 109.5 . . ?
C33 C34 H34A 109.5 . . ?
O2A C34 H34B 109.5 . . ?
C33 C34 H34B 109.5 . . ?
H34A C34 H34B 108.1 . . ?
O2 C34 H34C 110.2 . . ?
C33 C34 H34C 110.2 . . ?
O2 C34 H34D 110.2 . . ?
C33 C34 H34D 110.2 . . ?
H34C C34 H34D 108.5 . . ?
O2 C35 C36 108.5(2) . . ?
C36 C35 O2A 102.1(4) . . ?
C36 C35 H35A 111.4 . . ?
O2A C35 H35A 111.4 . . ?
C36 C35 H35B 111.4 . . ?
O2A C35 H35B 111.4 . . ?
H35A C35 H35B 109.2 . . ?
O2 C35 H35C 110.0 . . ?
C36 C35 H35C 110.0 . . ?
O2 C35 H35D 110.0 . . ?
C36 C35 H35D 110.0 . . ?
H35C C35 H35D 108.4 . . ?
C35 C36 C33 104.38(17) . . ?
C35 C36 H36A 110.9 . . ?
C33 C36 H36A 110.9 . . ?
C35 C36 H36B 110.9 . . ?
C33 C36 H36B 110.9 . . ?
H36A C36 H36B 108.9 . . ?
C34 O2A C35 103.5(5) . . ?
C34 O2 C35 110.1(3) . . ?

loop_
_geom_bond_atom_site_label_1
_geom_bond_atom_site_label_2
_geom_bond_distance
_geom_bond_site_symmetry_2
_geom_bond_publ_flag
O1 C30 1.409(3) . ?
O1 C29 1.417(2) . ?
N1 C27 1.465(2) . ?
N1 C28 1.469(2) . ?
N1 H1 0.8899 . ?
N2 C33 1.464(2) . ?
N2 C32 1.467(2) . ?
N2 H2 0.8899 . ?
C1 C2 1.373(2) . ?
C1 C9 1.427(2) . ?
C1 C21 1.490(2) . ?
C2 C3 1.411(3) . ?
C2 H2A 0.9500 . ?
C3 C4 1.372(3) . ?
C3 H3 0.9500 . ?
C4 C10 1.417(3) . ?
C4 H4 0.9500 . ?
C5 C6 1.365(3) . ?
C5 C10 1.423(2) . ?
C5 H5 0.9500 . ?
C6 C7 1.408(3) . ?
C6 H6 0.9500 . ?
C7 C8 1.372(2) . ?
C7 H7 0.9500 . ?
C8 C9 1.425(2) . ?
C8 H8 0.9500 . ?
C9 C10 1.426(2) . ?
C11 C12 1.377(2) . ?
C11 C19 1.424(2) . ?
C11 C24 1.493(2) . ?
C12 C13 1.406(2) . ?
C12 H12 0.9500 . ?
C13 C14 1.367(3) . ?
C13 H13 0.9500 . ?
C14 C20 1.425(2) . ?
C14 H14 0.9500 . ?
C15 C16 1.369(3) . ?
C15 C20 1.418(2) . ?
C15 H15 0.9500 . ?
C16 C17 1.411(2) . ?
C16 H16 0.9500 . ?
C17 C18 1.364(2) . ?
C17 H17 0.9500 . ?
C18 C19 1.428(2) . ?
C18 H18 0.9500 . ?
C19 C20 1.423(2) . ?
C21 C26 1.400(2) . ?
C21 C22 1.408(2) . ?
C22 C23 1.389(2) . ?
C22 C27 1.517(2) . ?
C23 C24 1.398(2) . ?
C23 H23 0.9500 . ?
C24 C25 1.408(2) . ?
C25 C26 1.393(2) . ?
C25 C32 1.515(2) . ?
C26 H26 0.9500 . ?
C27 H27A 0.9900 . ?
C27 H27B 0.9900 . ?
C28 C29 1.518(3) . ?
C28 C31 1.525(3) . ?
C28 H28 1.0000 . ?
C29 H29A 0.9900 . ?
C29 H29B 0.9900 . ?
C30 C31 1.517(3) . ?
C30 H30A 0.9900 . ?
C30 H30B 0.9900 . ?
C31 H31A 0.9900 . ?
C31 H31B 0.9900 . ?
C32 H32A 0.9900 . ?
C32 H32B 0.9900 . ?
C33 C34 1.523(3) . ?
C33 C36 1.531(3) . ?
C33 H33 1.0000 . ?
C34 O2 1.379(4) . ?
C34 O2A 1.386(6) . ?
C34 H34A 0.9900 . ?
C34 H34B 0.9900 . ?
C34 H34C 0.9900 . ?
C34 H34D 0.9900 . ?
C35 O2 1.405(4) . ?
C35 C36 1.500(3) . ?
C35 O2A 1.518(11) . ?
C35 H35A 0.9900 . ?
C35 H35B 0.9900 . ?
C35 H35C 0.9900 . ?
C35 H35D 0.9900 . ?
C36 H36A 0.9900 . ?
C36 H36B 0.9900 . ?

loop_
_geom_torsion_atom_site_label_1
_geom_torsion_atom_site_label_2
_geom_torsion_atom_site_label_3
_geom_torsion_atom_site_label_4
_geom_torsion
_geom_torsion_site_symmetry_1
_geom_torsion_site_symmetry_2
_geom_torsion_site_symmetry_3
_geom_torsion_site_symmetry_4
_geom_torsion_publ_flag
C9 C1 C2 C3 1.0(2) . . . . ?
C21 C1 C2 C3 177.82(15) . . . . ?
C1 C2 C3 C4 1.6(3) . . . . ?
C2 C3 C4 C10 -2.3(3) . . . . ?
C10 C5 C6 C7 0.1(3) . . . . ?
C5 C6 C7 C8 1.9(3) . . . . ?
C6 C7 C8 C9 -1.2(3) . . . . ?
C7 C8 C9 C10 -1.3(2) . . . . ?
C7 C8 C9 C1 -178.95(16) . . . . ?
C2 C1 C9 C8 174.71(15) . . . . ?
C21 C1 C9 C8 -2.0(2) . . . . ?
C2 C1 C9 C10 -2.9(2) . . . . ?
C21 C1 C9 C10 -179.57(14) . . . . ?
C3 C4 C10 C5 -178.31(16) . . . . ?
C3 C4 C10 C9 0.4(2) . . . . ?
C6 C5 C10 C4 176.04(16) . . . . ?
C6 C5 C10 C9 -2.7(2) . . . . ?
C8 C9 C10 C4 -175.50(15) . . . . ?
C1 C9 C10 C4 2.2(2) . . . . ?
C8 C9 C10 C5 3.2(2) . . . . ?
C1 C9 C10 C5 -179.08(15) . . . . ?
C19 C11 C12 C13 -0.8(2) . . . . ?
C24 C11 C12 C13 -176.60(15) . . . . ?
C11 C12 C13 C14 -0.9(3) . . . . ?
C12 C13 C14 C20 1.7(3) . . . . ?
C20 C15 C16 C17 -0.6(3) . . . . ?
C15 C16 C17 C18 -0.4(3) . . . . ?
C16 C17 C18 C19 0.8(3) . . . . ?
C12 C11 C19 C20 1.6(2) . . . . ?
C24 C11 C19 C20 177.27(14) . . . . ?
C12 C11 C19 C18 -175.84(15) . . . . ?
C24 C11 C19 C18 -0.2(2) . . . . ?
C17 C18 C19 C20 -0.1(2) . . . . ?
C17 C18 C19 C11 177.36(15) . . . . ?
C16 C15 C20 C19 1.2(2) . . . . ?
C16 C15 C20 C14 -176.28(16) . . . . ?
C11 C19 C20 C15 -178.41(15) . . . . ?
C18 C19 C20 C15 -0.8(2) . . . . ?
C11 C19 C20 C14 -0.9(2) . . . . ?
C18 C19 C20 C14 176.72(15) . . . . ?
C13 C14 C20 C15 176.69(17) . . . . ?
C13 C14 C20 C19 -0.8(2) . . . . ?
C2 C1 C21 C26 -62.0(2) . . . . ?
C9 C1 C21 C26 114.68(18) . . . . ?
C2 C1 C21 C22 116.66(19) . . . . ?
C9 C1 C21 C22 -66.7(2) . . . . ?
C26 C21 C22 C23 0.0(2) . . . . ?
C1 C21 C22 C23 -178.66(15) . . . . ?
C26 C21 C22 C27 176.92(15) . . . . ?
C1 C21 C22 C27 -1.7(3) . . . . ?
C21 C22 C23 C24 -0.1(3) . . . . ?
C27 C22 C23 C24 -177.14(16) . . . . ?
C22 C23 C24 C25 -0.2(3) . . . . ?
C22 C23 C24 C11 -177.15(16) . . . . ?
C12 C11 C24 C23 59.9(2) . . . . ?
C19 C11 C24 C23 -115.75(18) . . . . ?
C12 C11 C24 C25 -116.92(19) . . . . ?
C19 C11 C24 C25 67.4(2) . . . . ?
C23 C24 C25 C26 0.6(2) . . . . ?
C11 C24 C25 C26 177.38(15) . . . . ?
C23 C24 C25 C32 -175.01(15) . . . . ?
C11 C24 C25 C32 1.8(2) . . . . ?
C24 C25 C26 C21 -0.8(2) . . . . ?
C32 C25 C26 C21 174.91(15) . . . . ?
C22 C21 C26 C25 0.5(2) . . . . ?
C1 C21 C26 C25 179.21(15) . . . . ?
C28 N1 C27 C22 176.90(14) . . . . ?
C23 C22 C27 N1 39.9(2) . . . . ?
C21 C22 C27 N1 -136.99(16) . . . . ?
C27 N1 C28 C29 82.71(18) . . . . ?
C27 N1 C28 C31 -166.57(16) . . . . ?
C30 O1 C29 C28 23.5(2) . . . . ?
N1 C28 C29 O1 83.01(18) . . . . ?
C31 C28 C29 O1 -33.19(18) . . . . ?
C29 O1 C30 C31 -3.4(2) . . . . ?
O1 C30 C31 C28 -17.6(2) . . . . ?
N1 C28 C31 C30 -87.19(19) . . . . ?
C29 C28 C31 C30 29.77(19) . . . . ?
C33 N2 C32 C25 -176.47(15) . . . . ?
C26 C25 C32 N2 -26.1(2) . . . . ?
C24 C25 C32 N2 149.49(15) . . . . ?
C32 N2 C33 C34 169.50(16) . . . . ?
C32 N2 C33 C36 -77.99(19) . . . . ?
N2 C33 C34 O2 90.5(5) . . . . ?
C36 C33 C34 O2 -28.0(5) . . . . ?
N2 C33 C34 O2A 123.7(8) . . . . ?
C36 C33 C34 O2A 5.2(8) . . . . ?
O2 C35 C36 C33 -7.8(5) . . . . ?
O2A C35 C36 C33 -37.6(5) . . . . ?
N2 C33 C36 C35 -96.9(2) . . . . ?
C34 C33 C36 C35 20.8(2) . . . . ?
C33 C34 O2A C35 -28.7(11) . . . . ?
C36 C35 O2A C34 41.0(9) . . . . ?
C33 C34 O2 C35 24.6(8) . . . . ?
C36 C35 O2 C34 -10.5(8) . . . . ?
